data_4067789
loop_
_publ_author_name
'Fuertes, Sara'
'Brayshaw, Simon K.'
'Raithby, Paul R.'
'Schiffers, Stephanie'
'Warren, Mark R.'

_publ_section_title
;
 New C&#x2227;N&#x2227;C Bis-Cyclometalated Platinum(II) Complexes:
 Synthesis, Structures, and Photophysical Properties
;
_journal_issue 1
_journal_name_full Organometallics
_journal_page_first 105
_journal_paper_doi 10.1021/om200589q
_journal_volume 31
_journal_year 2012
_chemical_formula_moiety 'C25 H20 N2 O2 Pt'
_chemical_formula_sum 'C25 H20 N2 O2 Pt'
_chemical_formula_weight 575.52
_chemical_name_systematic
;
 ?
;
_space_group_IT_number 61
_symmetry_cell_setting orthorhombic
_symmetry_space_group_name_Hall '-P 2ac 2ab'
_symmetry_space_group_name_H-M 'P b c a'
_atom_sites_solution_hydrogens geom
_atom_sites_solution_primary direct
_atom_sites_solution_secondary difmap
_audit_creation_method SHELXL-97
_cell_angle_alpha 90.00
_cell_angle_beta 90.00
_cell_angle_gamma 90.00
_cell_formula_units_Z 8
_cell_length_a 12.4337(1)
_cell_length_b 16.8711(1)
_cell_length_c 19.1912(1)
_cell_measurement_reflns_used 50757
_cell_measurement_temperature 150(2)
_cell_measurement_theta_max 37.3867
_cell_measurement_theta_min 2.9128
_cell_volume 4025.74(5)
_computing_cell_refinement
;
CrysAlisPro, Oxford Diffraction Ltd.,
Version 1.171.33.55 (release 05-01-2010 CrysAlis171 .NET)
(compiled Jan  5 2010,16:28:46)
;
_computing_data_collection
;
CrysAlisPro, Oxford Diffraction Ltd.,
Version 1.171.33.55 (release 05-01-2010 CrysAlis171 .NET)
(compiled Jan  5 2010,16:28:46)
;
_computing_data_reduction
;
CrysAlisPro, Oxford Diffraction Ltd.,
Version 1.171.33.55 (release 05-01-2010 CrysAlis171 .NET)
(compiled Jan  5 2010,16:28:46)
;
_computing_molecular_graphics 'Ortep-3 for Windows (Farrugia, 1997)'
_computing_publication_material ENCIFER
_computing_structure_refinement 'SHELXL-97 (Sheldrick, 1997)'
_computing_structure_solution 'SIR-92 (Burla et al, 1992)'
_diffrn_ambient_temperature 150(2)
_diffrn_detector_area_resol_mean 10.3795
_diffrn_measured_fraction_theta_full 0.998
_diffrn_measured_fraction_theta_max 0.998
_diffrn_measurement_device_type 'Xcalibur, Atlas, Gemini A Ultra'
_diffrn_measurement_method '\w scans'
_diffrn_radiation_monochromator graphite
_diffrn_radiation_source 'fine-focus sealed tube'
_diffrn_radiation_type MoK\a
_diffrn_radiation_wavelength 0.71073
_diffrn_reflns_av_R_equivalents 0.0612
_diffrn_reflns_av_sigmaI/netI 0.0258
_diffrn_reflns_limit_h_max 20
_diffrn_reflns_limit_h_min -20
_diffrn_reflns_limit_k_max 28
_diffrn_reflns_limit_k_min -28
_diffrn_reflns_limit_l_max 31
_diffrn_reflns_limit_l_min -31
_diffrn_reflns_number 122240
_diffrn_reflns_theta_full 36.32
_diffrn_reflns_theta_max 36.32
_diffrn_reflns_theta_min 4.09
_diffrn_standards_decay_% 0
_diffrn_standards_interval_count 0
_diffrn_standards_interval_time 0
_diffrn_standards_number 0
_exptl_absorpt_coefficient_mu 6.996
_exptl_absorpt_correction_T_max 0.349
_exptl_absorpt_correction_T_min 0.246
_exptl_absorpt_correction_type analytical
_exptl_absorpt_process_details
;
CrysAlisPro, Oxford Diffraction Ltd.,
Version 1.171.33.48 (release 15-09-2009 CrysAlis171 .NET)
(compiled Sep 15 2009,11:49:04)
Analytical numeric absorption correction using a multifaceted crystal
            model based on expressions derived by R.C. Clark & J.S. Reid.
(Clark, R. C. & Reid, J. S. (1995). Acta Cryst. A51, 887-897)
;
_exptl_crystal_colour red
_exptl_crystal_density_diffrn 1.899
_exptl_crystal_density_method 'not measured'
_exptl_crystal_description chip
_exptl_crystal_F_000 2224
_exptl_crystal_size_max 0.3191
_exptl_crystal_size_mid 0.2366
_exptl_crystal_size_min 0.2225
_refine_diff_density_max 2.022
_refine_diff_density_min -2.216
_refine_diff_density_rms 0.147
_refine_ls_extinction_method none
_refine_ls_goodness_of_fit_ref 0.993
_refine_ls_hydrogen_treatment constr
_refine_ls_matrix_type full
_refine_ls_number_parameters 271
_refine_ls_number_reflns 9734
_refine_ls_number_restraints 0
_refine_ls_restrained_S_all 0.993
_refine_ls_R_factor_all 0.0429
_refine_ls_R_factor_gt 0.0271
_refine_ls_shift/su_max 0.006
_refine_ls_shift/su_mean 0.000
_refine_ls_structure_factor_coef Fsqd
_refine_ls_weighting_details 'calc w=1/[\s^2^(Fo^2^)+(0.0504P)^2^+0.0000P] where P=(Fo^2^+2Fc^2^)/3'
_refine_ls_weighting_scheme calc
_refine_ls_wR_factor_gt 0.0762
_refine_ls_wR_factor_ref 0.0797
_reflns_number_gt 6849
_reflns_number_total 9734
_reflns_threshold_expression >2sigma(I)
_cod_data_source_file om200589q_si_002.cif
_cod_data_source_block compound6
_cod_original_cell_volume 4025.7(1)
_cod_database_code 4067789

loop_
_symmetry_equiv_pos_as_xyz
'x, y, z'
'-x+1/2, -y, z+1/2'
'x+1/2, -y+1/2, -z'
'-x, y+1/2, -z+1/2'
'-x, -y, -z'
'x-1/2, y, -z-1/2'
'-x-1/2, y-1/2, z'
'x, -y-1/2, z-1/2'

loop_
_atom_site_label
_atom_site_type_symbol
_atom_site_fract_x
_atom_site_fract_y
_atom_site_fract_z
_atom_site_U_iso_or_equiv
_atom_site_adp_type
_atom_site_occupancy
_atom_site_symmetry_multiplicity
_atom_site_calc_flag
_atom_site_refinement_flags
Pt1 Pt 0.127102(7) 0.148991(5) 0.616158(4) 0.01789(3) Uani 1 1 d .
O1 O -0.29131(16) 0.02018(12) 0.41015(10) 0.0337(4) Uani 1 1 d .
O2 O -0.32529(14) -0.04620(10) 0.50956(9) 0.0257(3) Uani 1 1 d .
N1 N 0.00552(15) 0.09754(10) 0.56910(10) 0.0180(3) Uani 1 1 d .
N2 N 0.24202(16) 0.21117(11) 0.66764(10) 0.0201(4) Uani 1 1 d .
C2 C -0.01529(18) 0.11755(12) 0.50178(12) 0.0189(4) Uani 1 1 d .
C3 C -0.10448(19) 0.08618(14) 0.46958(13) 0.0220(4) Uani 1 1 d .
H3 H -0.1199 0.0992 0.4225 0.026 Uiso 1 1 calc R
C4 C -0.17256(18) 0.03499(13) 0.50640(12) 0.0198(4) Uani 1 1 d .
C5 C -0.14902(19) 0.01508(14) 0.57512(13) 0.0212(4) Uani 1 1 d .
H5 H -0.1945 -0.0199 0.6004 0.025 Uiso 1 1 calc R
C6 C -0.05749(19) 0.04737(13) 0.60628(12) 0.0194(4) Uani 1 1 d .
C7 C -0.26870(18) 0.00319(14) 0.46949(13) 0.0232(4) Uani 1 1 d .
C8 C -0.4119(2) -0.08894(16) 0.47525(14) 0.0289(5) Uani 1 1 d .
H8A H -0.3822 -0.1266 0.4407 0.035 Uiso 1 1 calc R
H8B H -0.4600 -0.0514 0.4507 0.035 Uiso 1 1 calc R
C9 C -0.4726(2) -0.13258(16) 0.53026(16) 0.0327(6) Uani 1 1 d .
H9A H -0.5317 -0.1621 0.5088 0.049 Uiso 1 1 calc R
H9B H -0.5017 -0.0947 0.5641 0.049 Uiso 1 1 calc R
H9C H -0.4241 -0.1696 0.5541 0.049 Uiso 1 1 calc R
C21 C 0.14608(19) 0.19873(13) 0.51944(13) 0.0206(4) Uani 1 1 d .
C26 C 0.06483(19) 0.17300(13) 0.47253(12) 0.0201(4) Uani 1 1 d .
C25 C 0.0617(2) 0.19701(16) 0.40352(13) 0.0277(5) Uani 1 1 d .
H25 H 0.0059 0.1788 0.3737 0.033 Uiso 1 1 calc R
C24 C 0.1406(3) 0.24790(19) 0.37798(15) 0.0343(6) Uani 1 1 d .
H24 H 0.1395 0.2643 0.3306 0.041 Uiso 1 1 calc R
C23 C 0.2205(2) 0.27430(15) 0.42239(14) 0.0307(5) Uani 1 1 d .
H23 H 0.2740 0.3096 0.4054 0.037 Uiso 1 1 calc R
C22 C 0.2237(2) 0.24976(14) 0.49175(14) 0.0246(4) Uani 1 1 d .
H22 H 0.2800 0.2682 0.5210 0.030 Uiso 1 1 calc R
C11 C 0.07516(19) 0.07776(13) 0.69682(12) 0.0204(4) Uani 1 1 d .
C12 C -0.01771(19) 0.03389(13) 0.67741(12) 0.0203(4) Uani 1 1 d .
C13 C -0.0692(2) -0.01819(15) 0.72316(13) 0.0249(5) Uani 1 1 d .
H13 H -0.1309 -0.0469 0.7085 0.030 Uiso 1 1 calc R
C14 C -0.0297(2) -0.02757(15) 0.78987(13) 0.0275(5) Uani 1 1 d .
H14 H -0.0658 -0.0615 0.8218 0.033 Uiso 1 1 calc R
C15 C 0.0631(2) 0.01270(15) 0.81050(13) 0.0277(5) Uani 1 1 d .
H15 H 0.0917 0.0048 0.8559 0.033 Uiso 1 1 calc R
C16 C 0.11357(19) 0.06429(15) 0.76453(13) 0.0254(5) Uani 1 1 d .
H16 H 0.1764 0.0915 0.7795 0.030 Uiso 1 1 calc R
C32 C 0.23341(19) 0.29128(13) 0.66909(12) 0.0227(4) Uani 1 1 d .
H32 H 0.1807 0.3164 0.6409 0.027 Uiso 1 1 calc R
C33 C 0.2994(2) 0.33729(15) 0.71058(14) 0.0279(5) Uani 1 1 d .
H33 H 0.2920 0.3933 0.7109 0.033 Uiso 1 1 calc R
C34 C 0.3761(2) 0.30107(19) 0.75157(15) 0.0325(6) Uani 1 1 d .
H34 H 0.4197 0.3315 0.7822 0.039 Uiso 1 1 calc R
C35 C 0.3888(2) 0.21952(18) 0.74742(16) 0.0330(6) Uani 1 1 d .
H35 H 0.4439 0.1938 0.7732 0.040 Uiso 1 1 calc R
C36 C 0.3207(2) 0.17625(16) 0.70553(14) 0.0266(5) Uani 1 1 d .
H36 H 0.3291 0.1203 0.7032 0.032 Uiso 1 1 calc R

loop_
_atom_site_aniso_label
_atom_site_aniso_U_11
_atom_site_aniso_U_22
_atom_site_aniso_U_33
_atom_site_aniso_U_23
_atom_site_aniso_U_13
_atom_site_aniso_U_12
Pt1 0.01848(4) 0.01446(4) 0.02074(4) 0.00089(3) 0.00132(3) 0.00057(3)
O1 0.0269(9) 0.0420(11) 0.0322(10) 0.0104(8) -0.0079(8) -0.0050(8)
O2 0.0223(8) 0.0272(8) 0.0277(8) -0.0009(7) -0.0015(7) -0.0071(7)
N1 0.0182(8) 0.0150(8) 0.0206(8) 0.0008(6) 0.0015(7) 0.0001(6)
N2 0.0217(9) 0.0167(8) 0.0219(8) 0.0003(6) -0.0011(7) 0.0025(7)
C2 0.0197(9) 0.0155(9) 0.0215(9) 0.0005(7) 0.0034(8) 0.0002(7)
C3 0.0229(10) 0.0201(10) 0.0231(10) 0.0018(8) -0.0004(8) 0.0043(8)
C4 0.0174(9) 0.0182(9) 0.0238(10) -0.0005(8) 0.0003(8) 0.0025(7)
C5 0.0197(9) 0.0187(9) 0.0250(10) 0.0011(8) 0.0046(8) 0.0005(7)
C6 0.0203(9) 0.0157(9) 0.0223(9) 0.0012(7) 0.0023(8) 0.0006(7)
C7 0.0187(10) 0.0225(10) 0.0284(12) 0.0007(9) 0.0015(8) 0.0021(8)
C8 0.0254(12) 0.0298(12) 0.0316(13) -0.0070(10) -0.0033(10) -0.0046(10)
C9 0.0290(13) 0.0282(12) 0.0408(15) -0.0086(11) 0.0047(12) -0.0086(10)
C21 0.0217(10) 0.0161(9) 0.0241(10) 0.0023(8) 0.0028(8) 0.0021(7)
C26 0.0218(10) 0.0165(9) 0.0221(10) 0.0005(8) 0.0028(8) -0.0001(8)
C25 0.0348(13) 0.0257(11) 0.0226(10) 0.0054(9) -0.0004(10) -0.0064(10)
C24 0.0435(17) 0.0327(14) 0.0267(13) 0.0074(10) 0.0045(11) -0.0094(12)
C23 0.0347(13) 0.0265(12) 0.0308(12) 0.0057(10) 0.0068(11) -0.0079(10)
C22 0.0262(11) 0.0189(9) 0.0288(11) 0.0031(9) 0.0027(9) -0.0017(8)
C11 0.0225(10) 0.0194(9) 0.0193(9) 0.0010(7) 0.0029(8) 0.0009(8)
C12 0.0224(10) 0.0193(9) 0.0193(9) 0.0011(7) 0.0034(8) 0.0017(8)
C13 0.0259(11) 0.0249(11) 0.0240(11) 0.0029(8) 0.0055(9) -0.0019(9)
C14 0.0292(12) 0.0294(12) 0.0241(11) 0.0053(9) 0.0058(10) -0.0014(10)
C15 0.0332(13) 0.0306(12) 0.0192(10) 0.0035(9) 0.0023(10) -0.0007(10)
C16 0.0282(12) 0.0269(12) 0.0211(9) 0.0001(8) 0.0004(9) -0.0016(9)
C32 0.0248(11) 0.0181(10) 0.0253(10) 0.0005(8) -0.0007(9) 0.0018(8)
C33 0.0319(13) 0.0229(11) 0.0288(12) -0.0027(9) 0.0020(10) -0.0032(9)
C34 0.0291(13) 0.0373(15) 0.0310(13) 0.0000(11) -0.0059(10) -0.0095(11)
C35 0.0252(13) 0.0364(14) 0.0374(15) 0.0113(11) -0.0069(11) -0.0024(10)
C36 0.0236(11) 0.0253(11) 0.0308(12) 0.0071(10) 0.0020(10) 0.0037(9)

loop_
_atom_type_symbol
_atom_type_description
_atom_type_scat_dispersion_real
_atom_type_scat_dispersion_imag
_atom_type_scat_source
C C 0.0033 0.0016 'International Tables Vol C Tables 4.2.6.8 and 6.1.1.4'
H H 0.0000 0.0000 'International Tables Vol C Tables 4.2.6.8 and 6.1.1.4'
N N 0.0061 0.0033 'International Tables Vol C Tables 4.2.6.8 and 6.1.1.4'
O O 0.0106 0.0060 'International Tables Vol C Tables 4.2.6.8 and 6.1.1.4'
Pt Pt -1.7033 8.3905 'International Tables Vol C Tables 4.2.6.8 and 6.1.1.4'

loop_
_geom_angle_atom_site_label_1
_geom_angle_atom_site_label_2
_geom_angle_atom_site_label_3
_geom_angle
N1 Pt1 N2 174.08(7)
N1 Pt1 C21 81.56(9)
N2 Pt1 C21 98.52(9)
N1 Pt1 C11 81.18(8)
N2 Pt1 C11 98.98(8)
C21 Pt1 C11 162.44(9)
C7 O2 C8 116.1(2)
C6 N1 C2 123.0(2)
C6 N1 Pt1 118.60(15)
C2 N1 Pt1 118.27(15)
C36 N2 C32 118.7(2)
C36 N2 Pt1 123.04(17)
C32 N2 Pt1 118.01(16)
N1 C2 C3 119.0(2)
N1 C2 C26 112.9(2)
C3 C2 C26 128.1(2)
C2 C3 C4 119.9(2)
C5 C4 C3 120.0(2)
C5 C4 C7 122.2(2)
C3 C4 C7 117.9(2)
C4 C5 C6 118.9(2)
N1 C6 C5 119.3(2)
N1 C6 C12 113.0(2)
C5 C6 C12 127.7(2)
O1 C7 O2 124.7(2)
O1 C7 C4 123.4(2)
O2 C7 C4 112.0(2)
O2 C8 C9 107.4(2)
C22 C21 C26 116.0(2)
C22 C21 Pt1 132.48(19)
C26 C21 Pt1 111.51(16)
C25 C26 C21 122.4(2)
C25 C26 C2 122.0(2)
C21 C26 C2 115.6(2)
C26 C25 C24 119.8(3)
C23 C24 C25 119.2(2)
C24 C23 C22 120.8(2)
C23 C22 C21 121.7(2)
C16 C11 C12 115.8(2)
C16 C11 Pt1 133.06(18)
C12 C11 Pt1 111.16(16)
C13 C12 C11 122.4(2)
C13 C12 C6 121.8(2)
C11 C12 C6 115.9(2)
C14 C13 C12 119.4(2)
C13 C14 C15 120.1(2)
C16 C15 C14 119.9(2)
C15 C16 C11 122.4(2)
N2 C32 C33 121.7(2)
C34 C33 C32 119.4(2)
C33 C34 C35 119.0(2)
C36 C35 C34 119.3(2)
N2 C36 C35 121.8(2)

loop_
_geom_bond_atom_site_label_1
_geom_bond_atom_site_label_2
_geom_bond_distance
Pt1 N1 1.9633(19)
Pt1 N2 2.0294(19)
Pt1 C21 2.051(2)
Pt1 C11 2.063(2)
O1 C7 1.207(3)
O2 C7 1.334(3)
O2 C8 1.453(3)
N1 C6 1.356(3)
N1 C2 1.360(3)
N2 C36 1.354(3)
N2 C32 1.356(3)
C2 C3 1.375(3)
C2 C26 1.477(3)
C3 C4 1.401(3)
C4 C5 1.392(3)
C4 C7 1.490(3)
C5 C6 1.396(3)
C6 C12 1.470(3)
C8 C9 1.492(4)
C21 C22 1.398(3)
C21 C26 1.421(3)
C26 C25 1.386(3)
C25 C24 1.393(4)
C24 C23 1.383(4)
C23 C22 1.395(4)
C11 C16 1.403(3)
C11 C12 1.421(3)
C12 C13 1.398(3)
C13 C14 1.380(3)
C14 C15 1.397(4)
C15 C16 1.389(4)
C32 C33 1.382(3)
C33 C34 1.379(4)
C34 C35 1.387(4)
C35 C36 1.377(4)

loop_
_geom_torsion_atom_site_label_1
_geom_torsion_atom_site_label_2
_geom_torsion_atom_site_label_3
_geom_torsion_atom_site_label_4
_geom_torsion
N2 Pt1 N1 C6 -88.1(7)
C21 Pt1 N1 C6 -179.28(18)
C11 Pt1 N1 C6 3.91(16)
N2 Pt1 N1 C2 88.1(8)
C21 Pt1 N1 C2 -3.10(16)
C11 Pt1 N1 C2 -179.91(17)
N1 Pt1 N2 C36 142.6(7)
C21 Pt1 N2 C36 -127.14(19)
C11 Pt1 N2 C36 51.5(2)
N1 Pt1 N2 C32 -31.3(8)
C21 Pt1 N2 C32 59.00(18)
C11 Pt1 N2 C32 -122.37(17)
C6 N1 C2 C3 0.4(3)
Pt1 N1 C2 C3 -175.59(16)
C6 N1 C2 C26 -179.97(19)
Pt1 N1 C2 C26 4.0(2)
N1 C2 C3 C4 0.5(3)
C26 C2 C3 C4 -179.1(2)
C2 C3 C4 C5 -0.9(3)
C2 C3 C4 C7 179.4(2)
C3 C4 C5 C6 0.4(3)
C7 C4 C5 C6 -179.9(2)
C2 N1 C6 C5 -0.9(3)
Pt1 N1 C6 C5 175.10(16)
C2 N1 C6 C12 179.07(19)
Pt1 N1 C6 C12 -4.9(2)
C4 C5 C6 N1 0.4(3)
C4 C5 C6 C12 -179.5(2)
C8 O2 C7 O1 7.9(4)
C8 O2 C7 C4 -171.6(2)
C5 C4 C7 O1 179.3(2)
C3 C4 C7 O1 -1.1(4)
C5 C4 C7 O2 -1.2(3)
C3 C4 C7 O2 178.5(2)
C7 O2 C8 C9 -173.2(2)
N1 Pt1 C21 C22 -176.5(2)
N2 Pt1 C21 C22 9.5(2)
C11 Pt1 C21 C22 -166.0(3)
N1 Pt1 C21 C26 1.36(16)
N2 Pt1 C21 C26 -172.65(16)
C11 Pt1 C21 C26 11.9(4)
C22 C21 C26 C25 -0.3(3)
Pt1 C21 C26 C25 -178.5(2)
C22 C21 C26 C2 178.6(2)
Pt1 C21 C26 C2 0.3(2)
N1 C2 C26 C25 176.2(2)
C3 C2 C26 C25 -4.3(4)
N1 C2 C26 C21 -2.7(3)
C3 C2 C26 C21 176.9(2)
C21 C26 C25 C24 0.3(4)
C2 C26 C25 C24 -178.5(3)
C26 C25 C24 C23 -0.6(5)
C25 C24 C23 C22 0.9(5)
C24 C23 C22 C21 -0.9(4)
C26 C21 C22 C23 0.6(4)
Pt1 C21 C22 C23 178.3(2)
N1 Pt1 C11 C16 177.3(2)
N2 Pt1 C11 C16 -8.7(2)
C21 Pt1 C11 C16 166.8(3)
N1 Pt1 C11 C12 -1.87(16)
N2 Pt1 C11 C12 172.14(16)
C21 Pt1 C11 C12 -12.4(4)
C16 C11 C12 C13 1.3(3)
Pt1 C11 C12 C13 -179.33(18)
C16 C11 C12 C6 -179.5(2)
Pt1 C11 C12 C6 -0.1(2)
N1 C6 C12 C13 -177.6(2)
C5 C6 C12 C13 2.3(4)
N1 C6 C12 C11 3.1(3)
C5 C6 C12 C11 -176.9(2)
C11 C12 C13 C14 0.4(4)
C6 C12 C13 C14 -178.8(2)
C12 C13 C14 C15 -2.2(4)
C13 C14 C15 C16 2.2(4)
C14 C15 C16 C11 -0.4(4)
C12 C11 C16 C15 -1.3(4)
Pt1 C11 C16 C15 179.5(2)
C36 N2 C32 C33 -3.0(3)
Pt1 N2 C32 C33 171.09(19)
N2 C32 C33 C34 0.1(4)
C32 C33 C34 C35 3.2(4)
C33 C34 C35 C36 -3.6(4)
C32 N2 C36 C35 2.7(4)
Pt1 N2 C36 C35 -171.1(2)
C34 C35 C36 N2 0.6(4)
